data_2103427
loop_
_publ_author_name
'Ross II, C. R.'
'Bauer, M. R.'
'Nielson, R. M.'
'Abrahams, S. C.'

_publ_section_title
;
 Aminoguanidinium(1+) pentafluorozirconate: multiple redetermination
 and comparisons
;
_journal_issue 5
_journal_name_full 'Acta Crystallographica Section B'
_journal_page_first 841
_journal_page_last 848
_journal_paper_doi 10.1107/S0108768102012624
_journal_volume 58
_journal_year 2002
_chemical_formula_moiety 'C H7 N4  1+, F5 Zr  1-'
_chemical_formula_structural '(C N4 H7) Zr F5'
_chemical_formula_sum 'C H7 F5 N4 Zr'
_chemical_formula_weight 261.33
_chemical_name_common 'aminoguanidinium pentafluorozirconate'
_chemical_name_systematic 'aminoguanidinium pentafluorozirconate'
_space_group_IT_number 62
_symmetry_cell_setting orthorhombic
_symmetry_space_group_name_Hall '-P 2ac 2n'
_symmetry_space_group_name_H-M 'P n m a'
_atom_sites_solution_hydrogens geom
_atom_sites_solution_primary direct
_atom_sites_solution_secondary difmap
_audit_creation_method SHELXL-97
_cell_angle_alpha 90.00
_cell_angle_beta 90.00
_cell_angle_gamma 90.00
_cell_formula_units_Z 4
_cell_length_a 6.6404(6)
_cell_length_b 6.8981(5)
_cell_length_c 15.9872(9)
_cell_measurement_reflns_used 24
_cell_measurement_temperature 200(2)
_cell_measurement_theta_max 44.2
_cell_measurement_theta_min 32.7
_cell_volume 732.31(9)
_computing_cell_refinement 'CAD4 Express (Enraf-Nonius, 1989)'
_computing_data_collection 'CAD4 Express (Enraf-Nonius, 1989)'
_computing_data_reduction 'XCAD4 (Harms, 1996)'
_computing_molecular_graphics 'ORTEP-III (Burnett and Johnson, 1996)'
_computing_structure_refinement 'SHELXL-97 (Sheldrick, 1997)'
_computing_structure_solution 'SHELXS-97 (Sheldrick, 1997)'
_diffrn_ambient_temperature 200(2)
_diffrn_measured_fraction_theta_full 1.000
_diffrn_measured_fraction_theta_max 1.000
_diffrn_measurement_device_type 'Nonius MACH3'
_diffrn_measurement_method \w-2\q
_diffrn_radiation_monochromator graphite
_diffrn_radiation_source rotating-anode
_diffrn_radiation_type CuK\a
_diffrn_radiation_wavelength 1.5418
_diffrn_reflns_av_R_equivalents 0.0359
_diffrn_reflns_av_sigmaI/netI 0.0202
_diffrn_reflns_limit_h_max 8
_diffrn_reflns_limit_h_min -8
_diffrn_reflns_limit_k_max 8
_diffrn_reflns_limit_k_min -1
_diffrn_reflns_limit_l_max 19
_diffrn_reflns_limit_l_min -19
_diffrn_reflns_number 3283
_diffrn_reflns_theta_full 70.00
_diffrn_reflns_theta_max 69.88
_diffrn_reflns_theta_min 5.53
_diffrn_standards_decay_% 15.
_diffrn_standards_interval_time 60
_diffrn_standards_number 5
_exptl_absorpt_coefficient_mu 12.88
_exptl_absorpt_correction_T_max 0.48
_exptl_absorpt_correction_T_min 0.22
_exptl_absorpt_correction_type analytical
_exptl_absorpt_process_details
;
ABSPSI, (Alcock and Marks, 1994)
;
_exptl_crystal_colour colorless
_exptl_crystal_density_diffrn 2.370
_exptl_crystal_density_meas 2.305(5)
_exptl_crystal_density_method pycnometric
_exptl_crystal_description blocky
_exptl_crystal_F_000 504
_exptl_crystal_size_max 0.13
_exptl_crystal_size_mid 0.11
_exptl_crystal_size_min 0.06
_refine_diff_density_max 0.520
_refine_diff_density_min -0.579
_refine_ls_extinction_coef 0.00379(19)
_refine_ls_extinction_expression Fc^*^=kFc[1+0.001xFc^2^\l^3^/sin(2\q)]^-1/4^
_refine_ls_extinction_method 'SHELXL-97 (Sheldrick, 1997)'
_refine_ls_goodness_of_fit_ref 1.339
_refine_ls_hydrogen_treatment refall
_refine_ls_matrix_type full
_refine_ls_number_parameters 84
_refine_ls_number_reflns 757
_refine_ls_number_restraints 0
_refine_ls_restrained_S_all 1.339
_refine_ls_R_factor_all 0.0188
_refine_ls_R_factor_gt 0.0186
_refine_ls_shift/su_max 0.036
_refine_ls_shift/su_mean 0.009
_refine_ls_structure_factor_coef Fsqd
_refine_ls_weighting_details 'calc w=1/[\s^2^(Fo^2^)+(0.0190P)^2^+0.2678P] where P=(Fo^2^+2Fc^2^)/3'
_refine_ls_weighting_scheme calc
_refine_ls_wR_factor_all 0.0456
_refine_ls_wR_factor_gt 0.0455
_refine_ls_wR_factor_ref 0.046
_reflns_number_gt 751
_reflns_number_total 757
_reflns_threshold_expression I>2\s(I)
_cod_data_source_file br0112.cif
_cod_data_source_block 2
_cod_database_code 2103427
_cod_database_fobs_code 2103427

loop_
_symmetry_equiv_pos_as_xyz
'x, y, z'
'x+1/2, -y+1/2, -z+1/2'
'-x, y+1/2, -z'
'-x+1/2, -y, z+1/2'
'-x, -y, -z'
'-x-1/2, y-1/2, z-1/2'
'x, -y-1/2, z'
'x-1/2, y, -z-1/2'

loop_
_atom_site_label
_atom_site_fract_x
_atom_site_fract_y
_atom_site_fract_z
_atom_site_U_iso_or_equiv
_atom_site_adp_type
_atom_site_calc_flag
_atom_site_refinement_flags
_atom_site_occupancy
_atom_site_type_symbol
Zr 0.06210(3) 0.2500 0.208242(13) 0.01609(13) Uani d S 1 Zr
F1 0.3712(3) 0.2500 0.18291(9) 0.0253(4) Uani d S 1 F
F2 0.2482(2) 0.2500 0.32066(9) 0.0246(4) Uani d S 1 F
F3 0.0636(2) 0.2500 0.08555(11) 0.0289(4) Uani d S 1 F
F4 0.05497(18) -0.0341(2) 0.21687(8) 0.0316(4) Uani d . 1 F
N1 0.0015(5) 0.2500 0.62498(16) 0.0334(6) Uani d S 1 N
N2 0.2900(4) 0.2500 0.87881(18) 0.0338(7) Uani d S 1 N
N3 0.3046(4) 0.2500 0.55830(19) 0.0422(8) Uani d S 1 N
N4 0.0115(5) 0.2500 0.48236(16) 0.0310(6) Uani d S 1 N
C 0.1078(5) 0.2500 0.55448(18) 0.0251(6) Uani d S 1 C
H1 0.064(7) 0.2500 0.669(4) 0.064(17) Uiso d S 1 H
H2 0.242(5) 0.335(5) 0.8516(18) 0.067(11) Uiso d . 1 H
H3 0.368(8) 0.2500 0.602(3) 0.051(13) Uiso d S 1 H
H4 0.380(7) 0.2500 0.514(3) 0.048(12) Uiso d S 1 H
H5 0.080(5) 0.2500 0.432(3) 0.029(10) Uiso d S 1 H
H6 -0.111(6) 0.2500 0.487(2) 0.020(9) Uiso d S 1 H

loop_
_atom_site_aniso_label
_atom_site_aniso_U_11
_atom_site_aniso_U_22
_atom_site_aniso_U_33
_atom_site_aniso_U_12
_atom_site_aniso_U_13
_atom_site_aniso_U_23
Zr 0.00818(17) 0.02989(18) 0.01020(17) 0.000 -0.00006(6) 0.000
F1 0.0110(8) 0.0543(11) 0.0106(8) 0.000 0.0000(6) 0.000
F2 0.0101(7) 0.0527(10) 0.0110(7) 0.000 0.0012(6) 0.000
F3 0.0176(9) 0.0570(12) 0.0122(8) 0.000 -0.0009(6) 0.000
F4 0.0387(9) 0.0299(7) 0.0262(7) 0.0000(6) -0.0001(4) 0.0004(5)
N1 0.0226(13) 0.0645(18) 0.0132(12) 0.000 0.0011(12) 0.000
N2 0.0233(15) 0.0523(17) 0.0259(13) 0.000 -0.0065(12) 0.000
N3 0.0233(14) 0.085(2) 0.0180(13) 0.000 0.0020(12) 0.000
N4 0.0260(14) 0.0525(16) 0.0146(13) 0.000 0.0011(12) 0.000
C 0.0266(14) 0.0323(15) 0.0163(13) 0.000 -0.0011(12) 0.000

loop_
_atom_type_symbol
_atom_type_description
_atom_type_scat_dispersion_real
_atom_type_scat_dispersion_imag
_atom_type_scat_source
C C 0.0181 0.0091 'International Tables Vol C Tables 4.2.6.8 and 6.1.1.4'
N N 0.0311 0.0180 'International Tables Vol C Tables 4.2.6.8 and 6.1.1.4'
H H 0.0000 0.0000 'International Tables Vol C Tables 4.2.6.8 and 6.1.1.4'
Zr Zr -0.1862 2.2449 'International Tables Vol C Tables 4.2.6.8 and 6.1.1.4'
F F 0.0727 0.0534 'International Tables Vol C Tables 4.2.6.8 and 6.1.1.4'

loop_
_geom_angle_atom_site_label_1
_geom_angle_atom_site_label_2
_geom_angle_atom_site_label_3
_geom_angle_site_symmetry_1
_geom_angle_site_symmetry_3
_geom_angle
F3 Zr F4 . . 94.03(4)
F3 Zr F4 . 7_565 94.03(4)
F4 Zr F4 . 7_565 171.49(7)
F3 Zr F1 . . 78.54(6)
F4 Zr F1 . . 92.13(4)
F4 Zr F1 7_565 . 92.13(4)
F3 Zr F2 . 2_455 77.79(6)
F4 Zr F2 . 2_455 89.52(4)
F4 Zr F2 7_565 2_455 89.52(4)
F1 Zr F2 . 2_455 156.34(6)
F3 Zr F1 . 8_556 144.22(6)
F4 Zr F1 . 8_556 85.93(4)
F4 Zr F1 7_565 8_556 85.93(4)
F1 Zr F1 . 8_556 137.23(5)
F2 Zr F1 2_455 8_556 66.43(6)
F3 Zr F2 . . 145.19(6)
F4 Zr F2 . . 87.47(4)
F4 Zr F2 7_565 . 87.47(4)
F1 Zr F2 . . 66.65(6)
F2 Zr F2 2_455 . 137.01(5)
F1 Zr F2 8_556 . 70.58(6)
F3 Zr Zr . 2 111.61(4)
F4 Zr Zr . 2 89.78(4)
F4 Zr Zr 7_565 2 89.78(4)
F1 Zr Zr . 2 33.07(4)
F2 Zr Zr 2_455 2 170.59(4)
F1 Zr Zr 8_556 2 104.16(4)
F2 Zr Zr . 2 33.58(4)
F3 Zr Zr . 2_455 112.20(4)
F4 Zr Zr . 2_455 87.22(4)
F4 Zr Zr 7_565 2_455 87.22(4)
F1 Zr Zr . 2_455 169.25(4)
F2 Zr Zr 2_455 2_455 34.41(4)
F1 Zr Zr 8_556 2_455 32.02(4)
F2 Zr Zr . 2_455 102.60(4)
Zr Zr Zr 2 2_455 136.185(13)
Zr F1 Zr . 2 114.91(7)
Zr F2 Zr 2 . 112.01(6)
C N1 N2 . 2_456 119.6(3)
C N1 H1 . . 117(4)
N2 N1 H1 2_456 . 123(4)
N1 N2 H2 2_556 . 112(3)
C N3 H3 . . 124(3)
C N3 H4 . . 123(3)
H3 N3 H4 . . 113(4)
C N4 H5 . . 121(2)
C N4 H6 . . 114(2)
H5 N4 H6 . . 125(3)
N3 C N4 . . 121.7(3)
N3 C N1 . . 119.4(3)
N4 C N1 . . 118.9(3)

loop_
_geom_bond_atom_site_label_1
_geom_bond_atom_site_label_2
_geom_bond_site_symmetry_2
_geom_bond_distance
Zr F3 . 1.9615(18)
Zr F4 . 1.9649(15)
Zr F4 7_565 1.9649(15)
Zr F1 . 2.0921(17)
Zr F2 2_455 2.1350(16)
Zr F1 8_556 2.1530(16)
Zr F2 . 2.1812(15)
Zr Zr 2 3.5786(3)
Zr Zr 2_455 3.5786(3)
F1 Zr 2 2.1530(16)
F2 Zr 2 2.1350(16)
N1 C . 1.330(4)
N1 N2 2_456 1.406(4)
N1 H1 . 0.81(6)
N2 N1 2_556 1.406(4)
N2 H2 . 0.80(3)
N3 C . 1.308(4)
N3 H3 . 0.81(5)
N3 H4 . 0.86(5)
N4 C . 1.318(4)
N4 H5 . 0.92(4)
N4 H6 . 0.81(4)
